data_7209968
loop_
_publ_author_name
'Ding, Shuai'
'Gao, Yanfei'
'Ji, Yufei'
'Wang, Yanqin'
'Liu, Zhiliang'

_publ_section_title
;
 Homochiral crystallization of single-stranded helical coordination
 polymers: generated by the structure of auxiliary ligands or spontaneous
 symmetry breaking
;
_journal_issue 28
_journal_name_full CrystEngComm
_journal_page_first 5598
_journal_paper_doi 10.1039/c3ce40519b
_journal_volume 15
_journal_year 2013
_chemical_formula_sum 'C12 H11 Br Cu N4 O2'
_chemical_formula_weight 386.70
_chemical_name_systematic
; 
 ? 
;
_space_group_IT_number 2
_symmetry_cell_setting triclinic
_symmetry_space_group_name_Hall '-P 1'
_symmetry_space_group_name_H-M 'P -1'
_atom_sites_solution_hydrogens geom
_atom_sites_solution_primary direct
_atom_sites_solution_secondary difmap
_audit_creation_method SHELXL-97
_cell_angle_alpha 92.275(7)
_cell_angle_beta 105.925(7)
_cell_angle_gamma 109.584(6)
_cell_formula_units_Z 4
_cell_length_a 9.518(4)
_cell_length_b 11.058(4)
_cell_length_c 14.814(6)
_cell_measurement_reflns_used 1585
_cell_measurement_temperature 296(2)
_cell_measurement_theta_max 26.96
_cell_measurement_theta_min 2.27
_cell_volume 1397.6(10)
_computing_structure_refinement 'SHELXL-97 (Sheldrick, 1997)'
_computing_structure_solution 'SHELXS-97 (Sheldrick, 1990)'
_diffrn_ambient_temperature 296(2)
_diffrn_measured_fraction_theta_full 0.989
_diffrn_measured_fraction_theta_max 0.989
_diffrn_measurement_method 'phi and omega scans'
_diffrn_radiation_monochromator graphite
_diffrn_radiation_source 'fine-focus sealed tube'
_diffrn_radiation_type MoK\a
_diffrn_radiation_wavelength 0.71073
_diffrn_reflns_av_R_equivalents 0.0304
_diffrn_reflns_av_sigmaI/netI 0.0781
_diffrn_reflns_limit_h_max 12
_diffrn_reflns_limit_h_min -12
_diffrn_reflns_limit_k_max 14
_diffrn_reflns_limit_k_min -14
_diffrn_reflns_limit_l_max 14
_diffrn_reflns_limit_l_min -19
_diffrn_reflns_number 10226
_diffrn_reflns_theta_full 28.23
_diffrn_reflns_theta_max 28.23
_diffrn_reflns_theta_min 1.44
_diffrn_standards_decay_% none
_diffrn_standards_interval_count none
_diffrn_standards_interval_time none
_diffrn_standards_number none
_exptl_absorpt_coefficient_mu 4.427
_exptl_absorpt_correction_T_max 1.0000
_exptl_absorpt_correction_T_min 0.49044
_exptl_absorpt_correction_type multi-scan
_exptl_absorpt_process_details 'SADABS (Sheldrick, 1996)'
_exptl_crystal_density_diffrn 1.838
_exptl_crystal_density_method 'not measured'
_exptl_crystal_F_000 764
_exptl_crystal_size_max 0.03
_exptl_crystal_size_mid 0.02
_exptl_crystal_size_min 0.01
_refine_diff_density_max 0.752
_refine_diff_density_min -0.795
_refine_diff_density_rms 0.110
_refine_ls_extinction_method none
_refine_ls_goodness_of_fit_ref 1.018
_refine_ls_hydrogen_treatment mixed
_refine_ls_matrix_type full
_refine_ls_number_parameters 366
_refine_ls_number_reflns 6831
_refine_ls_number_restraints 11
_refine_ls_restrained_S_all 0.969
_refine_ls_R_factor_all 0.1529
_refine_ls_R_factor_gt 0.0659
_refine_ls_shift/su_max 0.046
_refine_ls_shift/su_mean 0.004
_refine_ls_structure_factor_coef Fsqd
_refine_ls_weighting_details 'calc w=1/[\s^2^(Fo^2^)+(0.0615P)^2^+3.9868P] where P=(Fo^2^+2Fc^2^)/3'
_refine_ls_weighting_scheme calc
_refine_ls_wR_factor_gt 0.1619
_refine_ls_wR_factor_ref 0.1906
_reflns_number_gt 2435
_reflns_number_total 6831
_reflns_threshold_expression >2sigma(I)
_cod_data_source_file c3ce40519b.txt
_cod_data_source_block dingshuai1109282_0m
_cod_depositor_comments
;
The following automatic conversions were performed:

'_symmetry_cell_setting' value 'Triclinic' changed to 'triclinic'
according to /home/saulius/struct/CIF-dictionaries/cif_core.dic
dictionary named 'cif_core.dic' version 2.4.2 from 2011-04-26.

Automatic conversion script
Id: cif_fix_values 1891 2012-01-12 08:04:46Z andrius 
;
_cod_original_sg_symbol_H-M P-1
_cod_database_code 7209968

loop_
_symmetry_equiv_pos_as_xyz
'x, y, z'
'-x, -y, -z'

loop_
_atom_site_label
_atom_site_type_symbol
_atom_site_fract_x
_atom_site_fract_y
_atom_site_fract_z
_atom_site_U_iso_or_equiv
_atom_site_adp_type
_atom_site_occupancy
_atom_site_symmetry_multiplicity
_atom_site_calc_flag
_atom_site_refinement_flags
Br1 Br 0.0678(2) 0.0165(2) 0.90028(15) 0.0557(7) Uani 1 1 d U
Br2 Br 1.4322(2) 0.4836(2) 0.59943(15) 0.0561(7) Uani 1 1 d U
Cu2 Cu 0.7019(3) 0.3691(2) 0.70889(16) 0.0417(7) Uani 1 1 d U
Cu1 Cu 0.7983(3) 0.1309(2) 0.79108(16) 0.0411(7) Uani 1 1 d U
O2 O 0.6596(13) -0.0509(11) 0.7797(8) 0.060(3) Uani 1 1 d DU
H2 H 0.579(7) -0.078(8) 0.798(6) 0.090 Uiso 1 1 d D
O4 O 0.8391(13) 0.5507(11) 0.7233(8) 0.060(3) Uani 1 1 d U
H4 H 0.8615 0.5837 0.6759 0.072 Uiso 1 1 d R
O1 O 0.9360(12) 0.3048(10) 0.7960(7) 0.039(2) Uani 1 1 d U
N1 N 0.8270(15) 0.0657(13) 0.6759(9) 0.039(2) Uani 1 1 d U
N5 N 0.6717(15) 0.4338(13) 0.8229(10) 0.041(3) Uani 1 1 d U
N2 N 0.7716(15) 0.1714(13) 0.9131(10) 0.044(3) Uani 1 1 d U
O3 O 0.5656(12) 0.1950(10) 0.7044(8) 0.042(2) Uani 1 1 d U
N6 N 0.7262(15) 0.3276(14) 0.5869(10) 0.045(3) Uani 1 1 d U
C11 C 1.2759(18) 0.4240(17) 0.6614(12) 0.036(3) Uani 1 1 d U
C13 C 0.4480(19) 0.2459(17) 0.8222(12) 0.037(3) Uani 1 1 d U
C14 C 0.2233(19) 0.0767(17) 0.8371(12) 0.037(3) Uani 1 1 d U
C2 C 0.3314(18) 0.1984(17) 0.8662(12) 0.045(3) Uani 1 1 d U
H2A H 0.3282 0.2509 0.9157 0.054 Uiso 1 1 calc R
C3 C 0.4539(18) 0.1633(16) 0.7469(12) 0.035(3) Uani 1 1 d U
C4 C 1.0459(18) 0.3352(16) 0.7518(12) 0.035(3) Uani 1 1 d U
N4 N 0.5144(19) 0.1761(16) 1.1181(12) 0.080(5) Uani 1 1 d U
C6 C 0.741(2) 0.2021(18) 0.9790(13) 0.044(3) Uani 1 1 d U
C7 C 1.1673(17) 0.3019(17) 0.6325(11) 0.041(3) Uani 1 1 d U
H7 H 1.1695 0.2496 0.5826 0.049 Uiso 1 1 calc R
C8 C 1.0508(18) 0.2538(17) 0.6780(11) 0.034(3) Uani 1 1 d U
C9 C 0.2240(19) -0.0043(17) 0.7642(13) 0.047(4) Uani 1 1 d U
H9 H 0.1478 -0.0869 0.7445 0.057 Uiso 1 1 calc R
C10 C 0.756(2) 0.2987(18) 0.5211(13) 0.044(3) Uani 1 1 d U
C1 C 0.872(2) 0.6297(17) 0.8093(12) 0.080(4) Uani 1 1 d U
H1A H 0.8390 0.7003 0.7909 0.096 Uiso 1 1 d R
H1C H 0.9823 0.6662 0.8432 0.096 Uiso 1 1 d R
N3 N 0.7347(18) 0.2472(15) 1.0585(11) 0.070(4) Uani 1 1 d U
C5 C 0.3387(18) 0.0389(16) 0.7213(12) 0.042(3) Uani 1 1 d U
H5 H 0.3400 -0.0169 0.6731 0.051 Uiso 1 1 calc R
C12 C 1.2793(18) 0.5047(16) 0.7364(12) 0.046(4) Uani 1 1 d U
H12 H 1.3567 0.5867 0.7565 0.055 Uiso 1 1 calc R
C15 C 1.1651(18) 0.4608(16) 0.7812(11) 0.041(3) Uani 1 1 d U
H15 H 1.1663 0.5146 0.8315 0.049 Uiso 1 1 calc R
N8 N 0.9894(19) 0.3205(16) 0.3835(11) 0.081(5) Uani 1 1 d U
N7 N 0.7682(17) 0.2540(15) 0.4462(11) 0.067(4) Uani 1 1 d U
C16 C 0.9406(18) 0.1270(16) 0.6455(11) 0.040(3) Uani 1 1 d U
H16 H 0.9520 0.0820 0.5952 0.048 Uiso 1 1 calc R
C17 C 0.784(2) 0.5658(19) 0.8668(13) 0.076(4) Uani 1 1 d U
H17 H 0.8618 0.5292 0.8931 0.091 Uiso 1 1 d R
C18 C 0.5613(19) 0.3763(16) 0.8572(12) 0.044(3) Uani 1 1 d U
H18 H 0.5531 0.4216 0.9086 0.053 Uiso 1 1 calc R
C19 C 0.888(2) 0.2982(18) 0.4131(13) 0.052(4) Uani 1 1 d U
C1A C 0.6532(19) -0.1273(16) 0.7040(11) 0.069(4) Uani 1 1 d DU
H1AA H 0.5431 -0.1732 0.6744 0.083 Uiso 1 1 d R
H1AB H 0.7004 -0.1903 0.7229 0.083 Uiso 1 1 d R
C1B C 0.716(2) -0.0654(19) 0.6315(13) 0.071(4) Uani 1 1 d U
H1B H 0.6322 -0.0369 0.6017 0.085 Uiso 1 1 d R
C1C C 0.610(2) 0.206(2) 1.0823(14) 0.059(4) Uani 1 1 d U
C21 C 0.707(2) -0.1248(18) 0.5485(13) 0.095(5) Uani 1 1 d U
H21A H 0.6940 -0.0700 0.5007 0.142 Uiso 1 1 calc R
H21B H 0.6186 -0.2050 0.5310 0.142 Uiso 1 1 calc R
H21C H 0.8009 -0.1422 0.5544 0.142 Uiso 1 1 calc R
C22 C 0.798(2) 0.616(2) 0.9589(15) 0.111(6) Uani 1 1 d U
H22A H 0.6966 0.5906 0.9677 0.166 Uiso 1 1 calc R
H22B H 0.8438 0.7093 0.9673 0.166 Uiso 1 1 calc R
H22C H 0.8641 0.5836 1.0046 0.166 Uiso 1 1 calc R

loop_
_atom_site_aniso_label
_atom_site_aniso_U_11
_atom_site_aniso_U_22
_atom_site_aniso_U_33
_atom_site_aniso_U_23
_atom_site_aniso_U_13
_atom_site_aniso_U_12
Br1 0.0443(14) 0.0648(17) 0.0644(16) 0.0208(13) 0.0330(12) 0.0133(12)
Br2 0.0464(15) 0.0636(17) 0.0639(16) 0.0202(13) 0.0321(12) 0.0133(12)
Cu2 0.0440(14) 0.0385(15) 0.0448(15) -0.0001(12) 0.0270(11) 0.0078(11)
Cu1 0.0429(14) 0.0392(15) 0.0429(14) 0.0001(12) 0.0244(11) 0.0085(12)
O2 0.066(5) 0.043(5) 0.063(5) -0.007(4) 0.040(4) -0.004(4)
O4 0.066(4) 0.043(4) 0.061(5) -0.007(4) 0.040(4) -0.009(4)
O1 0.045(3) 0.033(4) 0.048(4) -0.002(3) 0.028(3) 0.013(3)
N1 0.042(4) 0.038(4) 0.038(4) -0.005(4) 0.021(4) 0.010(4)
N5 0.043(4) 0.037(4) 0.038(4) -0.006(4) 0.020(4) 0.004(4)
N2 0.046(4) 0.049(5) 0.044(5) 0.002(4) 0.025(4) 0.018(4)
O3 0.046(4) 0.035(4) 0.050(4) -0.003(3) 0.028(3) 0.012(3)
N6 0.049(4) 0.050(5) 0.042(5) 0.002(4) 0.027(4) 0.014(4)
C11 0.035(5) 0.041(6) 0.042(6) 0.014(5) 0.024(5) 0.015(5)
C13 0.039(4) 0.037(4) 0.040(5) 0.003(4) 0.021(4) 0.012(4)
C14 0.035(6) 0.040(6) 0.043(6) 0.013(5) 0.019(5) 0.015(5)
C2 0.044(5) 0.045(5) 0.047(5) 0.002(5) 0.018(5) 0.015(5)
C3 0.038(4) 0.034(4) 0.039(4) 0.003(4) 0.020(4) 0.013(4)
C4 0.036(4) 0.037(4) 0.037(4) 0.004(4) 0.018(4) 0.013(4)
N4 0.089(10) 0.084(11) 0.080(11) 0.009(9) 0.058(9) 0.023(9)
C6 0.038(5) 0.048(5) 0.044(5) 0.004(5) 0.020(4) 0.008(4)
C7 0.040(5) 0.045(5) 0.041(5) 0.001(5) 0.021(4) 0.013(4)
C8 0.035(4) 0.037(4) 0.035(4) 0.004(4) 0.020(4) 0.013(4)
C9 0.039(6) 0.040(6) 0.056(6) 0.000(6) 0.018(5) 0.004(5)
C10 0.036(5) 0.046(5) 0.044(5) 0.004(5) 0.017(4) 0.003(4)
C1 0.086(7) 0.057(7) 0.065(7) -0.012(6) 0.037(6) -0.021(6)
N3 0.063(6) 0.071(6) 0.059(6) -0.020(6) 0.032(6) -0.005(6)
C5 0.045(5) 0.033(5) 0.047(6) -0.003(5) 0.022(5) 0.006(5)
C12 0.038(6) 0.040(6) 0.050(6) 0.001(5) 0.017(5) 0.000(5)
C15 0.047(5) 0.032(5) 0.044(5) -0.005(5) 0.024(5) 0.009(5)
N8 0.089(10) 0.079(10) 0.074(10) -0.007(9) 0.057(8) 0.006(9)
N7 0.058(6) 0.071(6) 0.057(6) -0.017(6) 0.034(5) -0.007(6)
C16 0.049(4) 0.038(4) 0.041(4) 0.003(4) 0.026(4) 0.015(4)
C17 0.083(6) 0.048(6) 0.059(6) -0.013(6) 0.028(6) -0.025(6)
C18 0.050(4) 0.039(4) 0.045(4) -0.003(4) 0.026(4) 0.010(4)
C19 0.069(7) 0.044(7) 0.039(6) -0.011(6) 0.032(6) 0.005(6)
C1A 0.082(7) 0.049(6) 0.062(6) -0.008(6) 0.039(6) -0.007(6)
C1B 0.084(6) 0.046(6) 0.055(6) -0.014(6) 0.030(6) -0.014(6)
C1C 0.071(7) 0.052(7) 0.045(7) -0.006(7) 0.026(6) 0.005(7)
C21 0.103(8) 0.081(8) 0.083(8) -0.018(6) 0.049(6) 0.000(6)
C22 0.117(9) 0.101(9) 0.095(9) -0.014(7) 0.049(7) 0.005(7)

loop_
_atom_type_symbol
_atom_type_description
_atom_type_scat_dispersion_real
_atom_type_scat_dispersion_imag
_atom_type_scat_source
C C 0.0033 0.0016 'International Tables Vol C Tables 4.2.6.8 and 6.1.1.4'
H H 0.0000 0.0000 'International Tables Vol C Tables 4.2.6.8 and 6.1.1.4'
Br Br -0.2901 2.4595 'International Tables Vol C Tables 4.2.6.8 and 6.1.1.4'
Cu Cu 0.3201 1.2651 'International Tables Vol C Tables 4.2.6.8 and 6.1.1.4'
N N 0.0061 0.0033 'International Tables Vol C Tables 4.2.6.8 and 6.1.1.4'
O O 0.0106 0.0060 'International Tables Vol C Tables 4.2.6.8 and 6.1.1.4'

loop_
_geom_angle_atom_site_label_1
_geom_angle_atom_site_label_2
_geom_angle_atom_site_label_3
_geom_angle
O3 Cu2 N5 94.1(5)
O3 Cu2 N6 91.9(5)
N5 Cu2 N6 171.0(6)
O3 Cu2 O4 175.4(5)
N5 Cu2 O4 81.3(5)
N6 Cu2 O4 92.7(5)
O1 Cu1 N2 92.4(5)
O1 Cu1 N1 94.2(5)
N2 Cu1 N1 171.2(6)
O1 Cu1 O2 176.8(5)
N2 Cu1 O2 90.8(5)
N1 Cu1 O2 82.6(5)
C1A O2 Cu1 113.2(11)
C1 O4 Cu2 117.1(11)
C4 O1 Cu1 123.4(10)
C16 N1 C1B 122.3(16)
C16 N1 Cu1 122.8(12)
C1B N1 Cu1 114.7(11)
C18 N5 C17 120.1(16)
C18 N5 Cu2 125.9(13)
C17 N5 Cu2 113.9(11)
C6 N2 Cu1 170.7(16)
C3 O3 Cu2 123.9(11)
C10 N6 Cu2 171.3(16)
C7 C11 C12 121.9(17)
C7 C11 Br2 119.0(13)
C12 C11 Br2 119.0(14)
C2 C13 C3 119.3(16)
C2 C13 C18 117.9(16)
C3 C13 C18 122.8(17)
C2 C14 C9 121.7(18)
C2 C14 Br1 118.7(14)
C9 C14 Br1 119.6(14)
C14 C2 C13 120.5(17)
O3 C3 C5 118.7(15)
O3 C3 C13 124.5(16)
C5 C3 C13 116.7(16)
O1 C4 C8 125.1(16)
O1 C4 C15 116.8(15)
C8 C4 C15 118.0(16)
N2 C6 N3 169(2)
C11 C7 C8 120.5(16)
C16 C8 C4 122.3(17)
C16 C8 C7 118.4(15)
C4 C8 C7 119.3(16)
C5 C9 C14 119.0(17)
N6 C10 N7 171(2)
C17 C1 O4 112.2(15)
C6 N3 C1C 121.2(18)
C9 C5 C3 122.8(17)
C11 C12 C15 118.8(16)
C12 C15 C4 121.4(15)
C10 N7 C19 126.7(17)
N1 C16 C8 128.5(17)
C22 C17 C1 125.4(18)
C22 C17 N5 120.8(18)
C1 C17 N5 113.8(16)
N5 C18 C13 125.0(17)
N8 C19 N7 171(2)
O2 C1A C1B 118.4(16)
C21 C1B C1A 126.2(19)
C21 C1B N1 124.8(19)
C1A C1B N1 107.1(15)
N4 C1C N3 169(3)

loop_
_geom_bond_atom_site_label_1
_geom_bond_atom_site_label_2
_geom_bond_distance
Br1 C14 1.912(17)
Br2 C11 1.905(16)
Cu2 O3 1.914(10)
Cu2 N5 1.938(13)
Cu2 N6 1.941(14)
Cu2 O4 1.960(11)
Cu1 O1 1.915(10)
Cu1 N2 1.949(14)
Cu1 N1 1.949(13)
Cu1 O2 1.971(11)
O2 C1A 1.352(18)
O4 C1 1.410(18)
O1 C4 1.340(17)
N1 C16 1.278(17)
N1 C1B 1.471(19)
N5 C18 1.281(18)
N5 C17 1.481(19)
N2 C6 1.16(2)
O3 C3 1.336(17)
N6 C10 1.15(2)
C11 C7 1.36(2)
C11 C12 1.38(2)
C13 C2 1.40(2)
C13 C3 1.44(2)
C13 C18 1.45(2)
C14 C2 1.36(2)
C14 C9 1.38(2)
C3 C5 1.399(19)
C4 C8 1.41(2)
C4 C15 1.425(19)
N4 C1C 1.14(2)
C6 N3 1.28(2)
C7 C8 1.42(2)
C8 C16 1.41(2)
C9 C5 1.37(2)
C10 N7 1.25(2)
C1 C17 1.41(2)
N3 C1C 1.27(2)
C12 C15 1.39(2)
N8 C19 1.13(2)
N7 C19 1.31(2)
C17 C22 1.41(2)
C1A C1B 1.46(2)
C1B C21 1.34(2)
